data_2002784
loop_
_publ_author_name
'Mueller-Buschbaum, Hk'
'Schrandt, O'

_publ_section_title
;
Zwei monokline Kupferoxovanadate des Magnesiums mit geordneter
Metallverteilung: m-Mg2 Cu V2 O8 und Mg Cu2 V2 O8. Ein Beitrag zur
Dimorphie von Mg2 Cu V2 O8
;
_journal_name_full
;
Zeitschrift fuer Naturforschung, Teil B. Anorganische Chemie,
Organische Chemie (42,1987-)
;
_journal_page_first 817
_journal_page_last 821
_journal_volume 51
_journal_year 1996
_chemical_formula_structural 'Cu Mg2 (V2 O8)'
_chemical_formula_sum 'Cu Mg2 O8 V2'
_chemical_name_systematic 'Copper dimangnesium bis(vanadate)'
_space_group_IT_number 14
_symmetry_cell_setting monoclinic
_symmetry_Int_Tables_number 14
_symmetry_space_group_name_Hall '-P 2ybc'
_symmetry_space_group_name_H-M 'P 1 21/c 1'
_cell_angle_alpha 90
_cell_angle_beta 116.22(3)
_cell_angle_gamma 90
_cell_formula_units_Z 2
_cell_length_a 6.167(3)
_cell_length_b 8.172(5)
_cell_length_c 6.400(3)
_cell_volume 289.4
_refine_ls_R_factor_all 0.1517
_cod_database_code 2002784

loop_
_symmetry_equiv_pos_as_xyz
x,y,z
-x,1/2+y,1/2-z
-x,-y,-z
x,1/2-y,1/2+z

loop_
_atom_site_aniso_label
_atom_site_aniso_U_11
_atom_site_aniso_U_12
_atom_site_aniso_U_13
_atom_site_aniso_U_22
_atom_site_aniso_U_23
_atom_site_aniso_U_33
Cu1 0.0110(4) -0.0005(4) 0.0077(4) 0.0024(4) -0.0014(4) 0.0125(5)
V1 0.0068(3) -0.0007(3) 0.0028(3) 0.0029(3) -0.0004(3) 0.0045(3)
Mg1 0.0234(8) -0.0007(6) 0.0116(7) 0.0185(7) -0.0006(6) 0.0233(8)
O1 0.007(2) -0.0004(14) 0.0045(15) 0.0034(14) 0.0013(15) 0.011(2)
O2 0.007(2) 0.0021(14) 0.0025(14) 0.009(2) 0.0009(13) 0.003(2)
O3 0.012(2) .000(2) 0.0046(15) 0.0062(15) -0.0002(14) 0.008(2)
O4 0.010(2) 0.0003(15) 0.0052(14) 0.0037(13) -0.0002(13) 0.007(2)

loop_
_atom_site_label
_atom_site_type_symbol
_atom_site_symmetry_multiplicity
_atom_site_Wyckoff_symbol
_atom_site_fract_x
_atom_site_fract_y
_atom_site_fract_z
_atom_site_occupancy
_atom_site_attached_hydrogens
_atom_site_calc_flag
Cu1 Cu2+ 2 d 0.5 0. 0.5 1. 0 d
V1 V5+ 4 e 0.1346(2) 0.87428(14) 0.7426(2) 1. 0 d
Mg1 Mg2+ 4 e 0.1184(3) 0.7499(2) 0.2314(3) 1. 0 d
O1 O2- 4 e 0.0005(9) 0.2610(5) 0.5090(9) 1. 0 d
O2 O2- 4 e 0.2414(8) 0.2695(5) -0.0007(8) 1. 0 d
O3 O2- 4 e 0.0810(8) 0.0045(6) 0.2537(9) 1. 0 d
O4 O2- 4 e 0.1465(8) 0.4952(6) 0.2714(8) 1. 0 d

loop_
_atom_type_symbol
_atom_type_oxidation_number
Cu2+ 2.000
V5+ 5.000
Mg2+ 2.000
O2- -2.000
